data_4003807
loop_
_publ_author_name
'Zuluaga, Andr\'es Reyes'
'Brock, Aidan J.'
'Pfrunder, Michael C.'
'Phonsri, Wasinee'
'Murray, Keith S.'
'Harding, Phimphaka'
'Micallef, Aaron S.'
'Mullen, Kathleen M.'
'Clegg, Jack K.'
'Harding, David J.'
'McMurtrie, John C.'

_publ_section_title
;
 Three-Way Switchable Single-Crystal-to-Single-Crystal Solvatomorphic Spin
 Crossover in a Molecular Cocrystal
;
_journal_name_full 'Chemistry of Materials'
_journal_paper_doi 10.1021/acs.chemmater.0c03396
_journal_year 2020
_chemical_formula_moiety 'C6 F3 I3, C34 H26 Fe N4 O4, C N S'
_chemical_formula_sum 'C41 H26 F3 Fe I3 N5 O4 S'
_chemical_formula_weight 1178.28
_chemical_name_systematic
'bis(4-methoxy-2-(((quinolin-8-yl)imino)methyl)phenolato)-iron(iii) thiocyanate (2,4,5-tetrafluoro-1,3,5-triiodobenzene)'
_space_group_crystal_system triclinic
_space_group_IT_number 2
_space_group_name_Hall '-P 1'
_space_group_name_H-M_alt 'P -1'
_atom_sites_solution_hydrogens geom
_atom_sites_solution_primary dual
_audit_creation_date 2020-07-03
_audit_creation_method
;
Olex2 1.3
(compiled 2020.02.04 svn.rd84adfe8 for OlexSys, GUI svn.r6032)
;
_cell_angle_alpha 96.092(2)
_cell_angle_beta 101.225(2)
_cell_angle_gamma 90.081(2)
_cell_formula_units_Z 2
_cell_length_a 11.6559(3)
_cell_length_b 12.8494(3)
_cell_length_c 14.0438(4)
_cell_measurement_reflns_used 13891
_cell_measurement_temperature 370.00(10)
_cell_measurement_theta_max 27.2470
_cell_measurement_theta_min 2.3130
_cell_volume 2050.95(9)
_computing_cell_refinement 'CrysAlisPro 1.171.40.61a (Rigaku OD, 2019)'
_computing_data_collection 'CrysAlisPro 1.171.40.61a (Rigaku OD, 2019)'
_computing_data_reduction 'CrysAlisPro 1.171.40.61a (Rigaku OD, 2019)'
_computing_molecular_graphics 'Olex2 1.3 (Dolomanov et al., 2009)'
_computing_publication_material 'Olex2 1.3 (Dolomanov et al., 2009)'
_computing_structure_refinement 'SHELXL 2018/3 (Sheldrick, 2015)'
_computing_structure_solution 'SHELXT 2014/5 (Sheldrick, 2014)'
_diffrn_ambient_environment air
_diffrn_ambient_temperature 370.00(10)
_diffrn_detector 'Hybrid Pixel Array Detector'
_diffrn_detector_area_resol_mean 5.8140
_diffrn_detector_type 'Pilatus 300K'
_diffrn_measured_fraction_theta_full 0.999
_diffrn_measured_fraction_theta_max 1.000
_diffrn_measurement_details
;
List of Runs (angles in degrees, time in seconds):

  # Type    Start    End  Width  t~exp~   \w     \q     \k     \f   Frames
--------------------------------------------------------------------------
  1  \w    -17.00  34.00   0.50    1.00    --    7.84  93.00-131.00  102
  2  \w    -13.00  38.00   0.50    1.00    --    7.84 -93.00 117.00  102
  3  \w    -43.00 -16.00   0.50    1.00    --   -9.41  93.00-131.00   54
  4  \w    -42.00 -16.00   0.50    1.00    --    7.84 -57.00 -30.00   52
  5  \w      0.00  37.00   0.50    1.00    --    7.84 -99.00 -90.00   74
  6  \w    -59.00  22.00   0.50    1.00    --    7.84 -57.00  60.00  162
  7  \w    -18.00  75.00   0.50    1.00    --    7.84  77.00   0.00  186
  8  \w      5.00  36.00   0.50    1.00    --    7.84 -99.00   0.00   62
  9  \w     -7.00  79.00   0.50    1.00    --    7.84  57.00  60.00  172
 10  \w      3.00  40.00   0.50    1.00    --    7.84 -99.00-180.00   74
 11  \w    -61.00 -36.00   0.50    1.00    --    7.84 153.00-168.43   50
 12  \w    -26.00  68.00   0.50    1.00    --   -9.41  37.00 150.00  188
 13  \w    -30.00  49.00   0.50    1.00    --   -9.41  77.00 150.00  158
 14  \w      6.00  31.00   0.50    1.00    --   -9.41  93.00-131.00   50
;
_diffrn_measurement_device 'four-circle diffractometer'
_diffrn_measurement_device_type 'XtaLAB Synergy, Dualflex, Pilatus 300K'
_diffrn_measurement_method '\w scans'
_diffrn_orient_matrix_type 'CrysAlisPro convention (1999,Acta A55,543-557)'
_diffrn_orient_matrix_UB_11 -0.0263977000
_diffrn_orient_matrix_UB_12 0.0245510000
_diffrn_orient_matrix_UB_13 -0.0414844000
_diffrn_orient_matrix_UB_21 0.0208969000
_diffrn_orient_matrix_UB_22 0.0494562000
_diffrn_orient_matrix_UB_23 0.0246594000
_diffrn_orient_matrix_UB_31 0.0521290000
_diffrn_orient_matrix_UB_32 -0.0058971000
_diffrn_orient_matrix_UB_33 -0.0188117000
_diffrn_radiation_monochromator mirror
_diffrn_radiation_probe x-ray
_diffrn_radiation_type 'Mo K\a'
_diffrn_radiation_wavelength 0.71073
_diffrn_reflns_av_R_equivalents 0.0691
_diffrn_reflns_av_unetI/netI 0.0527
_diffrn_reflns_Laue_measured_fraction_full 0.999
_diffrn_reflns_Laue_measured_fraction_max 1.000
_diffrn_reflns_limit_h_max 15
_diffrn_reflns_limit_h_min -15
_diffrn_reflns_limit_k_max 17
_diffrn_reflns_limit_k_min -17
_diffrn_reflns_limit_l_max 18
_diffrn_reflns_limit_l_min -18
_diffrn_reflns_number 51357
_diffrn_reflns_point_group_measured_fraction_full 0.999
_diffrn_reflns_point_group_measured_fraction_max 1.000
_diffrn_reflns_theta_full 25.242
_diffrn_reflns_theta_max 28.282
_diffrn_reflns_theta_min 2.085
_diffrn_source 'micro-focus sealed X-ray tube'
_diffrn_source_type 'PhotonJet (Mo) X-ray Source'
_exptl_absorpt_coefficient_mu 2.738
_exptl_absorpt_correction_T_max 1.00000
_exptl_absorpt_correction_T_min 0.14097
_exptl_absorpt_correction_type multi-scan
_exptl_absorpt_process_details
;
CrysAlisPro 1.171.40.61a (Rigaku Oxford Diffraction, 2019)
Empirical absorption correction using spherical harmonics,
 implemented in SCALE3 ABSPACK scaling algorithm.
;
_exptl_crystal_colour 'dark brown'
_exptl_crystal_colour_modifier dark
_exptl_crystal_colour_primary brown
_exptl_crystal_density_diffrn 1.908
_exptl_crystal_description block
_exptl_crystal_F_000 1134
_exptl_crystal_preparation 'Combined starting materaials in equal ratios'
_exptl_crystal_recrystallization_method 'Slow evaporation of the solvent'
_exptl_crystal_size_max 2
_exptl_crystal_size_mid 1
_exptl_crystal_size_min 1
_refine_diff_density_max 1.106
_refine_diff_density_min -1.134
_refine_diff_density_rms 0.085
_refine_ls_extinction_method none
_refine_ls_goodness_of_fit_ref 1.029
_refine_ls_hydrogen_treatment constr
_refine_ls_matrix_type full
_refine_ls_number_parameters 525
_refine_ls_number_reflns 10176
_refine_ls_number_restraints 0
_refine_ls_restrained_S_all 1.029
_refine_ls_R_factor_all 0.0996
_refine_ls_R_factor_gt 0.0504
_refine_ls_shift/su_max 0.001
_refine_ls_shift/su_mean 0.000
_refine_ls_structure_factor_coef Fsqd
_refine_ls_weighting_details 'w=1/[\s^2^(Fo^2^)+(0.0542P)^2^+1.4564P] where P=(Fo^2^+2Fc^2^)/3'
_refine_ls_weighting_scheme calc
_refine_ls_wR_factor_gt 0.1207
_refine_ls_wR_factor_ref 0.1420
_reflns_Friedel_coverage 0.000
_reflns_number_gt 5639
_reflns_number_total 10176
_reflns_threshold_expression 'I > 2\s(I)'
_cod_data_source_file cm0c03396_si_006.cif
_cod_data_source_block sjcm19ar19_43_370_00
_cod_database_code 4003807
_shelx_shelxl_version_number 2018/3
_chemical_oxdiff_formula 'C40 H40 N5 O2 Fe S I3 F3'
_shelx_space_group_comment
;
The symmetry employed for this shelxl refinement is uniquely defined
by the following loop, which should always be used as a source of
symmetry information in preference to the above space-group names.
They are only intended as comments.
;
_shelx_estimated_absorpt_t_max 0.170
_shelx_estimated_absorpt_t_min 0.073
_reflns_odcompleteness_completeness 83.47
_reflns_odcompleteness_iscentric 1
_reflns_odcompleteness_theta 33.43
_olex2_refinement_description
;
1. Fixed Uiso
 At 1.2 times of:
  All C(H) groups
 At 1.5 times of:
  All C(H,H,H) groups
2.a Aromatic/amide H refined with riding coordinates:
 C25(H25), C8(H8), C19(H19), C10(H10), C16(H16), C23(H23), C6(H6), C20(H20),
 C2(H2), C12(H12), C11(H11), C33(H33), C27(H27), C14(H14), C3(H3), C15(H15),
 C32(H32), C28(H28), C31(H31), C29(H29)
2.b Idealised Me refined as rotating group:
 C22(H22a,H22b,H22c), C5(H5a,H5b,H5c)
;
_olex2_exptl_crystal_mounting_method 'Paratone oil'
_olex2_submission_original_sample_id Sjcm19ar19_43_370_00
_olex2_submission_special_instructions 'No special instructions were received'
_oxdiff_exptl_absorpt_empirical_details
;
Empirical correction (ABSPACK) includes:
- Absorption correction using spherical harmonics
- Frame scaling
;
_oxdiff_exptl_absorpt_empirical_full_max 4.104
_oxdiff_exptl_absorpt_empirical_full_min 0.566

loop_
_space_group_symop_operation_xyz
'x, y, z'
'-x, -y, -z'

loop_
_atom_site_label
_atom_site_type_symbol
_atom_site_fract_x
_atom_site_fract_y
_atom_site_fract_z
_atom_site_U_iso_or_equiv
_atom_site_adp_type
_atom_site_occupancy
_atom_site_site_symmetry_order
_atom_site_calc_flag
_atom_site_refinement_flags_posn
_atom_site_refinement_flags_adp
_atom_site_refinement_flags_occupancy
_atom_site_disorder_assembly
_atom_site_disorder_group
I1 I 1.08605(3) 0.74044(3) 0.37851(3) 0.07580(14) Uani 1 1 d . . . . .
I3 I 0.72879(4) 0.93962(4) 0.60124(5) 0.1100(2) Uani 1 1 d . . . . .
I2 I 1.00518(5) 0.57943(5) 0.74897(4) 0.1159(2) Uani 1 1 d . . . . .
Fe1 Fe 0.47142(5) 0.63531(5) 0.79338(5) 0.04617(16) Uani 1 1 d . . . . .
S1 S 1.21084(17) 0.69239(17) 0.19372(13) 0.0940(5) Uani 1 1 d . . . . .
O3 O 0.3847(3) 0.7027(3) 0.8843(2) 0.0612(9) Uani 1 1 d . . . . .
O1 O 0.3666(3) 0.5197(3) 0.7511(3) 0.0627(9) Uani 1 1 d . . . . .
F3 F 0.8924(3) 0.8945(3) 0.4433(3) 0.0911(10) Uani 1 1 d . . . . .
N1 N 0.5798(3) 0.5401(3) 0.8841(3) 0.0442(8) Uani 1 1 d . . . . .
F1 F 1.1048(3) 0.6090(3) 0.5597(3) 0.0937(11) Uani 1 1 d . . . . .
N3 N 0.3950(3) 0.7377(3) 0.6926(3) 0.0469(8) Uani 1 1 d . . . . .
O4 O 0.0268(3) 0.9817(3) 0.8695(3) 0.0740(10) Uani 1 1 d . . . . .
N2 N 0.6183(3) 0.7361(3) 0.8562(3) 0.0495(9) Uani 1 1 d . . . . .
N4 N 0.5578(3) 0.5981(3) 0.6721(3) 0.0503(9) Uani 1 1 d . . . . .
F2 F 0.8179(4) 0.7543(3) 0.7197(3) 0.1120(13) Uani 1 1 d . . . . .
O2 O 0.3255(4) 0.1212(3) 0.8501(4) 0.0928(14) Uani 1 1 d . . . . .
C9 C 0.6900(4) 0.5867(4) 0.9335(3) 0.0458(10) Uani 1 1 d . . . . .
C25 C 0.3085(4) 0.7979(4) 0.7042(3) 0.0509(11) Uani 1 1 d . . . . .
H25 H 0.275906 0.833405 0.651325 0.061 Uiso 1 1 calc R U . . .
C24 C 0.2580(4) 0.8158(4) 0.7885(3) 0.0482(10) Uani 1 1 d . . . . .
C8 C 0.5524(4) 0.4465(3) 0.8984(3) 0.0471(10) Uani 1 1 d . . . . .
H8 H 0.604998 0.414245 0.944196 0.057 Uiso 1 1 calc R U . . .
C7 C 0.4493(4) 0.3874(4) 0.8508(3) 0.0466(10) Uani 1 1 d . . . . .
C17 C 0.7066(3) 0.6922(3) 0.9171(3) 0.0444(10) Uani 1 1 d . . . . .
C18 C 0.2970(4) 0.7678(4) 0.8745(3) 0.0502(11) Uani 1 1 d . . . . .
C34 C 0.5253(4) 0.6563(4) 0.5962(3) 0.0496(10) Uani 1 1 d . . . . .
C1 C 0.3603(4) 0.4268(4) 0.7806(3) 0.0508(11) Uani 1 1 d . . . . .
C26 C 0.4390(4) 0.7322(4) 0.6044(3) 0.0514(11) Uani 1 1 d . . . . .
C19 C 0.2422(4) 0.7949(4) 0.9539(4) 0.0586(12) Uani 1 1 d . . . . .
H19 H 0.266900 0.764522 1.011446 0.070 Uiso 1 1 calc R U . . .
C21 C 0.1154(4) 0.9119(4) 0.8653(4) 0.0571(12) Uani 1 1 d . . . . .
C10 C 0.7785(4) 0.5393(4) 0.9917(4) 0.0612(13) Uani 1 1 d . . . . .
H10 H 0.769887 0.469867 1.002589 0.073 Uiso 1 1 calc R U . . .
C16 C 0.6307(4) 0.8355(4) 0.8422(4) 0.0594(12) Uani 1 1 d . . . . .
H16 H 0.570537 0.866271 0.801705 0.071 Uiso 1 1 calc R U . . .
C13 C 0.8097(4) 0.7486(4) 0.9624(4) 0.0553(12) Uani 1 1 d . . . . .
C23 C 0.1660(4) 0.8882(4) 0.7853(4) 0.0557(12) Uani 1 1 d . . . . .
H23 H 0.139775 0.919817 0.728763 0.067 Uiso 1 1 calc R U . . .
C6 C 0.4383(4) 0.2852(4) 0.8757(4) 0.0603(12) Uani 1 1 d . . . . .
H6 H 0.496101 0.260108 0.922550 0.072 Uiso 1 1 calc R U . . .
C20 C 0.1538(4) 0.8643(4) 0.9489(4) 0.0618(13) Uani 1 1 d . . . . .
H20 H 0.118760 0.879936 1.002591 0.074 Uiso 1 1 calc R U . . .
C4 C 0.3433(4) 0.2216(4) 0.8317(4) 0.0643(13) Uani 1 1 d . . . . .
C2 C 0.2627(4) 0.3606(4) 0.7401(4) 0.0619(13) Uani 1 1 d . . . . .
H2 H 0.202024 0.384699 0.695039 0.074 Uiso 1 1 calc R U . . .
C36 C 0.9986(4) 0.7508(4) 0.4976(4) 0.0644(13) Uani 1 1 d . . . . .
C38 C 0.9636(5) 0.6811(5) 0.6428(4) 0.0714(15) Uani 1 1 d . . . . .
C37 C 1.0216(5) 0.6809(4) 0.5678(4) 0.0685(14) Uani 1 1 d . . . . .
C12 C 0.8982(4) 0.6961(5) 1.0213(4) 0.0668(14) Uani 1 1 d . . . . .
H12 H 0.968112 0.731015 1.050757 0.080 Uiso 1 1 calc R U . . .
C35 C 1.2868(7) 0.7990(7) 0.2125(4) 0.086(2) Uani 1 1 d . . . . .
C11 C 0.8815(5) 0.5954(5) 1.0347(4) 0.0729(15) Uani 1 1 d . . . . .
H11 H 0.940650 0.562106 1.073970 0.087 Uiso 1 1 calc R U . . .
C30 C 0.5752(4) 0.6428(4) 0.5117(4) 0.0611(13) Uani 1 1 d . . . . .
C33 C 0.6366(4) 0.5253(4) 0.6651(4) 0.0643(13) Uani 1 1 d . . . . .
H33 H 0.658454 0.484700 0.716374 0.077 Uiso 1 1 calc R U . . .
C27 C 0.4058(5) 0.7933(5) 0.5298(4) 0.0707(15) Uani 1 1 d . . . . .
H27 H 0.349799 0.844095 0.534438 0.085 Uiso 1 1 calc R U . . .
C14 C 0.8183(5) 0.8532(4) 0.9446(4) 0.0656(14) Uani 1 1 d . . . . .
H14 H 0.885041 0.893097 0.973582 0.079 Uiso 1 1 calc R U . . .
N5 N 1.3428(7) 0.8780(6) 0.2254(5) 0.113(2) Uani 1 1 d . . . . .
C3 C 0.2558(4) 0.2626(4) 0.7657(4) 0.0664(14) Uani 1 1 d . . . . .
H3 H 0.189747 0.221202 0.737945 0.080 Uiso 1 1 calc R U . . .
C15 C 0.7308(5) 0.8961(4) 0.8860(4) 0.0661(14) Uani 1 1 d . . . . .
H15 H 0.736463 0.965662 0.874461 0.079 Uiso 1 1 calc R U . . .
C41 C 0.9150(5) 0.8232(4) 0.5087(4) 0.0680(14) Uani 1 1 d . . . . .
C32 C 0.6883(5) 0.5072(5) 0.5830(4) 0.0718(15) Uani 1 1 d . . . . .
H32 H 0.743941 0.455690 0.580797 0.086 Uiso 1 1 calc R U . . .
C40 C 0.8514(5) 0.8261(4) 0.5825(5) 0.0721(15) Uani 1 1 d . . . . .
C28 C 0.4557(5) 0.7795(5) 0.4470(4) 0.0826(18) Uani 1 1 d . . . . .
H28 H 0.432150 0.821485 0.397037 0.099 Uiso 1 1 calc R U . . .
C39 C 0.8767(5) 0.7534(5) 0.6468(5) 0.0735(15) Uani 1 1 d . . . . .
C31 C 0.6578(5) 0.5638(5) 0.5076(4) 0.0698(15) Uani 1 1 d . . . . .
H31 H 0.691297 0.550912 0.452653 0.084 Uiso 1 1 calc R U . . .
C29 C 0.5372(5) 0.7069(5) 0.4374(4) 0.0750(16) Uani 1 1 d . . . . .
H29 H 0.568521 0.699247 0.381020 0.090 Uiso 1 1 calc R U . . .
C22 C 0.0015(5) 1.0491(5) 0.7947(5) 0.0831(17) Uani 1 1 d . . . . .
H22A H -0.019488 1.007960 0.732471 0.125 Uiso 1 1 calc R U . . .
H22B H 0.069321 1.091929 0.795564 0.125 Uiso 1 1 calc R U . . .
H22C H -0.062316 1.092915 0.805559 0.125 Uiso 1 1 calc R U . . .
C5 C 0.4189(6) 0.0718(5) 0.9040(5) 0.0880(19) Uani 1 1 d . . . . .
H5A H 0.483313 0.068850 0.870422 0.132 Uiso 1 1 calc R U . . .
H5B H 0.395192 0.002056 0.911495 0.132 Uiso 1 1 calc R U . . .
H5C H 0.442510 0.110545 0.967182 0.132 Uiso 1 1 calc R U . . .

loop_
_atom_site_aniso_label
_atom_site_aniso_U_11
_atom_site_aniso_U_22
_atom_site_aniso_U_33
_atom_site_aniso_U_23
_atom_site_aniso_U_13
_atom_site_aniso_U_12
I1 0.0665(2) 0.0858(3) 0.0797(3) 0.0184(2) 0.02038(19) 0.01135(19)
I3 0.0935(3) 0.0810(3) 0.1592(5) -0.0062(3) 0.0445(3) 0.0200(2)
I2 0.1481(5) 0.1054(4) 0.0990(4) 0.0411(3) 0.0200(3) 0.0001(3)
Fe1 0.0474(3) 0.0472(4) 0.0439(3) 0.0121(3) 0.0051(3) 0.0088(3)
S1 0.1003(12) 0.1122(15) 0.0762(11) 0.0192(10) 0.0291(9) 0.0278(11)
O3 0.065(2) 0.079(2) 0.0447(18) 0.0206(17) 0.0153(15) 0.0232(18)
O1 0.0527(18) 0.062(2) 0.067(2) 0.0164(18) -0.0087(16) -0.0015(15)
F3 0.099(2) 0.082(2) 0.095(3) 0.025(2) 0.017(2) 0.0264(19)
N1 0.0422(18) 0.046(2) 0.044(2) 0.0088(16) 0.0050(15) 0.0032(15)
F1 0.097(2) 0.089(2) 0.104(3) 0.029(2) 0.030(2) 0.036(2)
N3 0.047(2) 0.055(2) 0.0393(19) 0.0099(16) 0.0070(15) 0.0073(17)
O4 0.068(2) 0.078(3) 0.088(3) 0.019(2) 0.039(2) 0.0259(19)
N2 0.057(2) 0.044(2) 0.050(2) 0.0067(17) 0.0161(17) 0.0059(17)
N4 0.053(2) 0.051(2) 0.047(2) 0.0046(17) 0.0096(17) 0.0098(17)
F2 0.141(3) 0.106(3) 0.106(3) 0.005(2) 0.071(3) 0.006(3)
O2 0.084(3) 0.063(3) 0.127(4) 0.028(3) 0.001(3) -0.022(2)
C9 0.043(2) 0.053(3) 0.041(2) 0.0051(19) 0.0064(18) 0.0028(19)
C25 0.052(3) 0.054(3) 0.046(2) 0.014(2) 0.003(2) 0.008(2)
C24 0.047(2) 0.053(3) 0.048(3) 0.009(2) 0.0141(19) 0.002(2)
C8 0.043(2) 0.045(3) 0.052(3) 0.008(2) 0.0050(19) 0.0084(19)
C7 0.044(2) 0.054(3) 0.043(2) 0.009(2) 0.0104(18) 0.0012(19)
C17 0.041(2) 0.049(3) 0.043(2) 0.0038(19) 0.0062(18) 0.0031(19)
C18 0.052(3) 0.053(3) 0.046(3) 0.006(2) 0.009(2) -0.001(2)
C34 0.049(2) 0.056(3) 0.042(2) 0.000(2) 0.0093(19) -0.003(2)
C1 0.044(2) 0.061(3) 0.048(3) 0.003(2) 0.0122(19) 0.000(2)
C26 0.054(3) 0.061(3) 0.040(2) 0.008(2) 0.008(2) 0.009(2)
C19 0.063(3) 0.070(3) 0.047(3) 0.012(2) 0.017(2) 0.005(2)
C21 0.047(3) 0.062(3) 0.065(3) 0.007(3) 0.018(2) 0.004(2)
C10 0.053(3) 0.060(3) 0.064(3) 0.016(2) -0.010(2) -0.002(2)
C16 0.069(3) 0.051(3) 0.059(3) 0.014(2) 0.012(2) 0.005(2)
C13 0.058(3) 0.055(3) 0.055(3) 0.002(2) 0.016(2) -0.007(2)
C23 0.055(3) 0.059(3) 0.057(3) 0.019(2) 0.012(2) 0.014(2)
C6 0.052(3) 0.059(3) 0.069(3) 0.014(3) 0.006(2) -0.004(2)
C20 0.053(3) 0.073(4) 0.064(3) 0.011(3) 0.022(2) 0.006(2)
C4 0.054(3) 0.066(3) 0.073(3) 0.006(3) 0.014(3) -0.012(2)
C2 0.048(3) 0.081(4) 0.055(3) 0.011(3) 0.005(2) -0.004(2)
C36 0.061(3) 0.066(3) 0.065(3) 0.006(3) 0.008(2) 0.002(3)
C38 0.076(4) 0.076(4) 0.063(3) 0.010(3) 0.014(3) -0.003(3)
C37 0.066(3) 0.064(3) 0.074(4) 0.006(3) 0.011(3) 0.008(3)
C12 0.054(3) 0.075(4) 0.068(3) 0.014(3) -0.002(2) -0.011(3)
C35 0.107(5) 0.106(6) 0.054(3) 0.025(4) 0.029(3) 0.056(5)
C11 0.059(3) 0.083(4) 0.074(4) 0.024(3) -0.003(3) 0.004(3)
C30 0.063(3) 0.072(4) 0.049(3) 0.002(2) 0.015(2) -0.002(3)
C33 0.065(3) 0.066(3) 0.063(3) 0.007(3) 0.017(3) 0.017(3)
C27 0.074(3) 0.092(4) 0.051(3) 0.021(3) 0.019(3) 0.030(3)
C14 0.067(3) 0.058(3) 0.071(3) 0.002(3) 0.016(3) -0.017(3)
N5 0.149(6) 0.104(5) 0.097(5) 0.029(4) 0.044(4) 0.050(4)
C3 0.054(3) 0.072(4) 0.072(3) 0.008(3) 0.009(3) -0.015(3)
C15 0.084(4) 0.045(3) 0.071(4) 0.012(3) 0.016(3) -0.007(3)
C41 0.070(3) 0.058(3) 0.074(4) 0.009(3) 0.006(3) 0.002(3)
C32 0.067(3) 0.075(4) 0.074(4) -0.001(3) 0.021(3) 0.021(3)
C40 0.070(3) 0.058(3) 0.088(4) -0.010(3) 0.024(3) 0.002(3)
C28 0.099(4) 0.108(5) 0.051(3) 0.034(3) 0.026(3) 0.027(4)
C39 0.076(4) 0.070(4) 0.075(4) -0.005(3) 0.025(3) -0.007(3)
C31 0.074(3) 0.079(4) 0.058(3) -0.010(3) 0.027(3) 0.009(3)
C29 0.085(4) 0.099(5) 0.047(3) 0.010(3) 0.027(3) 0.010(3)
C22 0.085(4) 0.087(4) 0.083(4) 0.022(3) 0.025(3) 0.032(3)
C5 0.099(5) 0.058(4) 0.108(5) 0.020(3) 0.019(4) -0.009(3)

loop_
_atom_type_symbol
_atom_type_description
_atom_type_scat_dispersion_real
_atom_type_scat_dispersion_imag
_atom_type_scat_source
C C 0.0033 0.0016 'International Tables Vol C Tables 4.2.6.8 and 6.1.1.4'
H H 0.0000 0.0000 'International Tables Vol C Tables 4.2.6.8 and 6.1.1.4'
F F 0.0171 0.0103 'International Tables Vol C Tables 4.2.6.8 and 6.1.1.4'
Fe Fe 0.3463 0.8444 'International Tables Vol C Tables 4.2.6.8 and 6.1.1.4'
I I -0.4742 1.8119 'International Tables Vol C Tables 4.2.6.8 and 6.1.1.4'
N N 0.0061 0.0033 'International Tables Vol C Tables 4.2.6.8 and 6.1.1.4'
O O 0.0106 0.0060 'International Tables Vol C Tables 4.2.6.8 and 6.1.1.4'
S S 0.1246 0.1234 'International Tables Vol C Tables 4.2.6.8 and 6.1.1.4'

loop_
_geom_angle_atom_site_label_1
_geom_angle_atom_site_label_2
_geom_angle_atom_site_label_3
_geom_angle
_geom_angle_site_symmetry_1
_geom_angle_site_symmetry_3
_geom_angle_publ_flag
O3 Fe1 N1 100.42(13) . . ?
O3 Fe1 N3 88.13(13) . . ?
O3 Fe1 N2 89.90(15) . . ?
O3 Fe1 N4 164.25(14) . . ?
O1 Fe1 O3 95.81(16) . . ?
O1 Fe1 N1 88.70(14) . . ?
O1 Fe1 N3 98.72(14) . . ?
O1 Fe1 N2 165.48(14) . . ?
O1 Fe1 N4 91.32(15) . . ?
N1 Fe1 N3 168.10(14) . . ?
N1 Fe1 N2 77.12(14) . . ?
N1 Fe1 N4 93.75(14) . . ?
N3 Fe1 N2 94.79(14) . . ?
N3 Fe1 N4 76.89(14) . . ?
N2 Fe1 N4 86.57(14) . . ?
C18 O3 Fe1 132.7(3) . . ?
C1 O1 Fe1 133.1(3) . . ?
C9 N1 Fe1 115.5(3) . . ?
C8 N1 Fe1 124.7(3) . . ?
C8 N1 C9 119.8(4) . . ?
C25 N3 Fe1 124.2(3) . . ?
C25 N3 C26 120.3(4) . . ?
C26 N3 Fe1 115.4(3) . . ?
C21 O4 C22 117.7(4) . . ?
C17 N2 Fe1 115.6(3) . . ?
C16 N2 Fe1 126.3(3) . . ?
C16 N2 C17 118.1(4) . . ?
C34 N4 Fe1 115.0(3) . . ?
C33 N4 Fe1 126.5(3) . . ?
C33 N4 C34 118.5(4) . . ?
C4 O2 C5 117.8(4) . . ?
C17 C9 N1 114.5(4) . . ?
C10 C9 N1 126.8(4) . . ?
C10 C9 C17 118.6(4) . . ?
N3 C25 H25 116.4 . . ?
N3 C25 C24 127.2(4) . . ?
C24 C25 H25 116.4 . . ?
C18 C24 C25 123.4(4) . . ?
C18 C24 C23 119.4(4) . . ?
C23 C24 C25 117.2(4) . . ?
N1 C8 H8 116.8 . . ?
N1 C8 C7 126.5(4) . . ?
C7 C8 H8 116.8 . . ?
C1 C7 C8 123.3(4) . . ?
C6 C7 C8 117.1(4) . . ?
C6 C7 C1 119.6(4) . . ?
N2 C17 C9 117.2(4) . . ?
N2 C17 C13 122.0(4) . . ?
C13 C17 C9 120.8(4) . . ?
O3 C18 C24 123.0(4) . . ?
O3 C18 C19 119.2(4) . . ?
C19 C18 C24 117.7(4) . . ?
N4 C34 C26 117.5(4) . . ?
N4 C34 C30 122.0(4) . . ?
C26 C34 C30 120.4(4) . . ?
O1 C1 C7 123.1(4) . . ?
O1 C1 C2 119.6(4) . . ?
C2 C1 C7 117.4(5) . . ?
C34 C26 N3 115.1(4) . . ?
C27 C26 N3 126.0(4) . . ?
C27 C26 C34 118.9(4) . . ?
C18 C19 H19 119.2 . . ?
C20 C19 C18 121.7(5) . . ?
C20 C19 H19 119.2 . . ?
O4 C21 C20 115.6(4) . . ?
C23 C21 O4 124.6(5) . . ?
C23 C21 C20 119.7(4) . . ?
C9 C10 H10 120.0 . . ?
C9 C10 C11 120.0(5) . . ?
C11 C10 H10 120.0 . . ?
N2 C16 H16 118.7 . . ?
N2 C16 C15 122.6(5) . . ?
C15 C16 H16 118.7 . . ?
C17 C13 C12 118.2(5) . . ?
C14 C13 C17 117.5(5) . . ?
C14 C13 C12 124.3(5) . . ?
C24 C23 H23 119.8 . . ?
C21 C23 C24 120.5(4) . . ?
C21 C23 H23 119.8 . . ?
C7 C6 H6 119.4 . . ?
C4 C6 C7 121.2(5) . . ?
C4 C6 H6 119.4 . . ?
C19 C20 C21 121.0(5) . . ?
C19 C20 H20 119.5 . . ?
C21 C20 H20 119.5 . . ?
O2 C4 C6 125.4(5) . . ?
O2 C4 C3 116.3(5) . . ?
C6 C4 C3 118.2(5) . . ?
C1 C2 H2 119.4 . . ?
C3 C2 C1 121.1(5) . . ?
C3 C2 H2 119.4 . . ?
C37 C36 I1 120.9(4) . . ?
C41 C36 I1 122.7(4) . . ?
C41 C36 C37 116.5(5) . . ?
C37 C38 I2 121.8(5) . . ?
C37 C38 C39 117.2(6) . . ?
C39 C38 I2 121.0(4) . . ?
F1 C37 C36 118.1(5) . . ?
F1 C37 C38 118.9(5) . . ?
C38 C37 C36 123.0(5) . . ?
C13 C12 H12 120.0 . . ?
C11 C12 C13 120.0(5) . . ?
C11 C12 H12 120.0 . . ?
N5 C35 S1 179.3(7) . . ?
C10 C11 H11 118.9 . . ?
C12 C11 C10 122.2(5) . . ?
C12 C11 H11 118.9 . . ?
C31 C30 C34 117.1(5) . . ?
C29 C30 C34 118.2(5) . . ?
C29 C30 C31 124.6(5) . . ?
N4 C33 H33 118.9 . . ?
N4 C33 C32 122.2(5) . . ?
C32 C33 H33 118.9 . . ?
C26 C27 H27 119.9 . . ?
C26 C27 C28 120.2(5) . . ?
C28 C27 H27 119.9 . . ?
C13 C14 H14 119.9 . . ?
C15 C14 C13 120.3(5) . . ?
C15 C14 H14 119.9 . . ?
C4 C3 H3 118.8 . . ?
C2 C3 C4 122.4(5) . . ?
C2 C3 H3 118.8 . . ?
C16 C15 H15 120.2 . . ?
C14 C15 C16 119.6(5) . . ?
C14 C15 H15 120.2 . . ?
F3 C41 C36 118.2(5) . . ?
F3 C41 C40 118.6(5) . . ?
C36 C41 C40 123.2(6) . . ?
C33 C32 H32 119.9 . . ?
C31 C32 C33 120.2(5) . . ?
C31 C32 H32 119.9 . . ?
C41 C40 I3 122.7(5) . . ?
C39 C40 I3 120.3(4) . . ?
C39 C40 C41 116.9(5) . . ?
C27 C28 H28 119.1 . . ?
C29 C28 C27 121.8(5) . . ?
C29 C28 H28 119.1 . . ?
F2 C39 C38 118.2(6) . . ?
F2 C39 C40 118.7(6) . . ?
C40 C39 C38 123.1(6) . . ?
C30 C31 H31 120.1 . . ?
C32 C31 C30 119.8(5) . . ?
C32 C31 H31 120.1 . . ?
C30 C29 H29 119.8 . . ?
C28 C29 C30 120.5(5) . . ?
C28 C29 H29 119.8 . . ?
O4 C22 H22A 109.5 . . ?
O4 C22 H22B 109.5 . . ?
O4 C22 H22C 109.5 . . ?
H22A C22 H22B 109.5 . . ?
H22A C22 H22C 109.5 . . ?
H22B C22 H22C 109.5 . . ?
O2 C5 H5A 109.5 . . ?
O2 C5 H5B 109.5 . . ?
O2 C5 H5C 109.5 . . ?
H5A C5 H5B 109.5 . . ?
H5A C5 H5C 109.5 . . ?
H5B C5 H5C 109.5 . . ?

loop_
_geom_bond_atom_site_label_1
_geom_bond_atom_site_label_2
_geom_bond_distance
_geom_bond_site_symmetry_2
_geom_bond_publ_flag
I1 C36 2.114(5) . ?
I3 C40 2.076(5) . ?
I2 C38 2.073(6) . ?
Fe1 O3 1.916(3) . ?
Fe1 O1 1.892(3) . ?
Fe1 N1 2.104(3) . ?
Fe1 N3 2.107(4) . ?
Fe1 N2 2.133(4) . ?
Fe1 N4 2.154(4) . ?
S1 C35 1.600(10) . ?
O3 C18 1.317(5) . ?
O1 C1 1.311(6) . ?
F3 C41 1.355(6) . ?
N1 C9 1.433(5) . ?
N1 C8 1.289(5) . ?
F1 C37 1.353(6) . ?
N3 C25 1.296(6) . ?
N3 C26 1.425(6) . ?
O4 C21 1.375(6) . ?
O4 C22 1.418(7) . ?
N2 C17 1.368(5) . ?
N2 C16 1.324(6) . ?
N4 C34 1.362(6) . ?
N4 C33 1.321(6) . ?
F2 C39 1.337(7) . ?
O2 C4 1.366(6) . ?
O2 C5 1.394(7) . ?
C9 C17 1.419(6) . ?
C9 C10 1.372(6) . ?
C25 H25 0.9300 . ?
C25 C24 1.420(6) . ?
C24 C18 1.411(6) . ?
C24 C23 1.417(6) . ?
C8 H8 0.9300 . ?
C8 C7 1.429(6) . ?
C7 C1 1.420(6) . ?
C7 C6 1.406(7) . ?
C17 C13 1.405(6) . ?
C18 C19 1.403(6) . ?
C34 C26 1.414(6) . ?
C34 C30 1.415(7) . ?
C1 C2 1.408(7) . ?
C26 C27 1.372(7) . ?
C19 H19 0.9300 . ?
C19 C20 1.360(7) . ?
C21 C23 1.374(7) . ?
C21 C20 1.378(7) . ?
C10 H10 0.9300 . ?
C10 C11 1.396(7) . ?
C16 H16 0.9300 . ?
C16 C15 1.401(7) . ?
C13 C12 1.411(7) . ?
C13 C14 1.400(7) . ?
C23 H23 0.9300 . ?
C6 H6 0.9300 . ?
C6 C4 1.378(7) . ?
C20 H20 0.9300 . ?
C4 C3 1.383(7) . ?
C2 H2 0.9300 . ?
C2 C3 1.353(7) . ?
C36 C37 1.391(8) . ?
C36 C41 1.368(7) . ?
C38 C37 1.358(8) . ?
C38 C39 1.381(8) . ?
C12 H12 0.9300 . ?
C12 C11 1.346(8) . ?
C35 N5 1.184(9) . ?
C11 H11 0.9300 . ?
C30 C31 1.404(7) . ?
C30 C29 1.402(7) . ?
C33 H33 0.9300 . ?
C33 C32 1.400(7) . ?
C27 H27 0.9300 . ?
C27 C28 1.393(7) . ?
C14 H14 0.9300 . ?
C14 C15 1.338(7) . ?
C3 H3 0.9300 . ?
C15 H15 0.9300 . ?
C41 C40 1.384(8) . ?
C32 H32 0.9300 . ?
C32 C31 1.340(8) . ?
C40 C39 1.361(8) . ?
C28 H28 0.9300 . ?
C28 C29 1.348(8) . ?
C31 H31 0.9300 . ?
C29 H29 0.9300 . ?
C22 H22A 0.9600 . ?
C22 H22B 0.9600 . ?
C22 H22C 0.9600 . ?
C5 H5A 0.9600 . ?
C5 H5B 0.9600 . ?
C5 H5C 0.9600 . ?

loop_
_geom_torsion_atom_site_label_1
_geom_torsion_atom_site_label_2
_geom_torsion_atom_site_label_3
_geom_torsion_atom_site_label_4
_geom_torsion
_geom_torsion_site_symmetry_1
_geom_torsion_site_symmetry_2
_geom_torsion_site_symmetry_3
_geom_torsion_site_symmetry_4
_geom_torsion_publ_flag
I1 C36 C37 F1 2.6(7) . . . . ?
I1 C36 C37 C38 -176.6(4) . . . . ?
I1 C36 C41 F3 -3.7(7) . . . . ?
I1 C36 C41 C40 175.4(4) . . . . ?
I3 C40 C39 F2 2.5(8) . . . . ?
I3 C40 C39 C38 -174.8(5) . . . . ?
I2 C38 C37 F1 3.3(8) . . . . ?
I2 C38 C37 C36 -177.5(4) . . . . ?
I2 C38 C39 F2 -1.7(8) . . . . ?
I2 C38 C39 C40 175.6(5) . . . . ?
Fe1 O3 C18 C24 -10.2(7) . . . . ?
Fe1 O3 C18 C19 172.6(3) . . . . ?
Fe1 O1 C1 C7 -8.4(7) . . . . ?
Fe1 O1 C1 C2 173.2(3) . . . . ?
Fe1 N1 C9 C17 2.8(5) . . . . ?
Fe1 N1 C9 C10 -175.8(4) . . . . ?
Fe1 N1 C8 C7 5.1(6) . . . . ?
Fe1 N3 C25 C24 7.6(7) . . . . ?
Fe1 N3 C26 C34 1.8(5) . . . . ?
Fe1 N3 C26 C27 -177.7(4) . . . . ?
Fe1 N2 C17 C9 -1.4(5) . . . . ?
Fe1 N2 C17 C13 178.8(3) . . . . ?
Fe1 N2 C16 C15 -179.6(4) . . . . ?
Fe1 N4 C34 C26 -0.9(5) . . . . ?
Fe1 N4 C34 C30 178.9(4) . . . . ?
Fe1 N4 C33 C32 -179.8(4) . . . . ?
O3 Fe1 O1 C1 -91.1(4) . . . . ?
O3 C18 C19 C20 177.8(5) . . . . ?
O1 C1 C2 C3 177.1(5) . . . . ?
F3 C41 C40 I3 -3.1(8) . . . . ?
F3 C41 C40 C39 -179.9(5) . . . . ?
N1 Fe1 O1 C1 9.3(4) . . . . ?
N1 C9 C17 N2 -0.9(6) . . . . ?
N1 C9 C17 C13 178.8(4) . . . . ?
N1 C9 C10 C11 179.7(5) . . . . ?
N1 C8 C7 C1 -1.1(7) . . . . ?
N1 C8 C7 C6 178.3(4) . . . . ?
N3 Fe1 O1 C1 179.9(4) . . . . ?
N3 C25 C24 C18 -0.2(8) . . . . ?
N3 C25 C24 C23 177.9(5) . . . . ?
N3 C26 C27 C28 -179.8(5) . . . . ?
O4 C21 C23 C24 179.3(5) . . . . ?
O4 C21 C20 C19 -179.1(5) . . . . ?
N2 Fe1 O1 C1 21.6(9) . . . . ?
N2 C17 C13 C12 -177.6(4) . . . . ?
N2 C17 C13 C14 1.4(7) . . . . ?
N2 C16 C15 C14 -0.1(8) . . . . ?
N4 Fe1 O1 C1 103.0(4) . . . . ?
N4 C34 C26 N3 -0.6(6) . . . . ?
N4 C34 C26 C27 178.9(5) . . . . ?
N4 C34 C30 C31 2.0(7) . . . . ?
N4 C34 C30 C29 -179.4(5) . . . . ?
N4 C33 C32 C31 -0.6(9) . . . . ?
O2 C4 C3 C2 -179.3(5) . . . . ?
C9 N1 C8 C7 -176.4(4) . . . . ?
C9 C17 C13 C12 2.6(7) . . . . ?
C9 C17 C13 C14 -178.4(4) . . . . ?
C9 C10 C11 C12 0.0(9) . . . . ?
C25 N3 C26 C34 -173.9(4) . . . . ?
C25 N3 C26 C27 6.6(8) . . . . ?
C25 C24 C18 O3 0.7(7) . . . . ?
C25 C24 C18 C19 177.9(4) . . . . ?
C25 C24 C23 C21 -178.0(4) . . . . ?
C24 C18 C19 C20 0.5(7) . . . . ?
C8 N1 C9 C17 -175.8(4) . . . . ?
C8 N1 C9 C10 5.5(7) . . . . ?
C8 C7 C1 O1 2.1(7) . . . . ?
C8 C7 C1 C2 -179.4(4) . . . . ?
C8 C7 C6 C4 -178.3(5) . . . . ?
C7 C1 C2 C3 -1.5(7) . . . . ?
C7 C6 C4 O2 179.3(5) . . . . ?
C7 C6 C4 C3 -3.1(8) . . . . ?
C17 N2 C16 C15 1.0(7) . . . . ?
C17 C9 C10 C11 1.0(7) . . . . ?
C17 C13 C12 C11 -1.6(8) . . . . ?
C17 C13 C14 C15 -0.4(8) . . . . ?
C18 C24 C23 C21 0.3(7) . . . . ?
C18 C19 C20 C21 -0.7(8) . . . . ?
C34 N4 C33 C32 0.7(8) . . . . ?
C34 C26 C27 C28 0.7(9) . . . . ?
C34 C30 C31 C32 -1.7(8) . . . . ?
C34 C30 C29 C28 0.2(9) . . . . ?
C1 C7 C6 C4 1.2(7) . . . . ?
C1 C2 C3 C4 -0.5(8) . . . . ?
C26 N3 C25 C24 -177.0(4) . . . . ?
C26 C34 C30 C31 -178.2(5) . . . . ?
C26 C34 C30 C29 0.4(7) . . . . ?
C26 C27 C28 C29 -0.1(10) . . . . ?
C10 C9 C17 N2 177.9(4) . . . . ?
C10 C9 C17 C13 -2.3(7) . . . . ?
C16 N2 C17 C9 178.0(4) . . . . ?
C16 N2 C17 C13 -1.7(6) . . . . ?
C13 C12 C11 C10 0.3(9) . . . . ?
C13 C14 C15 C16 -0.3(8) . . . . ?
C23 C24 C18 O3 -177.5(4) . . . . ?
C23 C24 C18 C19 -0.3(7) . . . . ?
C23 C21 C20 C19 0.7(8) . . . . ?
C6 C7 C1 O1 -177.3(4) . . . . ?
C6 C7 C1 C2 1.1(7) . . . . ?
C6 C4 C3 C2 2.8(9) . . . . ?
C20 C21 C23 C24 -0.5(8) . . . . ?
C36 C41 C40 I3 177.9(4) . . . . ?
C36 C41 C40 C39 1.0(9) . . . . ?
C37 C36 C41 F3 178.2(5) . . . . ?
C37 C36 C41 C40 -2.8(8) . . . . ?
C37 C38 C39 F2 179.5(5) . . . . ?
C37 C38 C39 C40 -3.2(9) . . . . ?
C12 C13 C14 C15 178.6(5) . . . . ?
C30 C34 C26 N3 179.6(4) . . . . ?
C30 C34 C26 C27 -0.9(7) . . . . ?
C33 N4 C34 C26 178.7(4) . . . . ?
C33 N4 C34 C30 -1.5(7) . . . . ?
C33 C32 C31 C30 1.1(9) . . . . ?
C27 C28 C29 C30 -0.4(10) . . . . ?
C14 C13 C12 C11 179.5(6) . . . . ?
C41 C36 C37 F1 -179.3(5) . . . . ?
C41 C36 C37 C38 1.5(9) . . . . ?
C41 C40 C39 F2 179.4(5) . . . . ?
C41 C40 C39 C38 2.1(9) . . . . ?
C39 C38 C37 F1 -177.9(5) . . . . ?
C39 C38 C37 C36 1.3(9) . . . . ?
C31 C30 C29 C28 178.7(6) . . . . ?
C29 C30 C31 C32 179.8(6) . . . . ?
C22 O4 C21 C23 -13.3(8) . . . . ?
C22 O4 C21 C20 166.6(5) . . . . ?
C5 O2 C4 C6 -12.1(9) . . . . ?
C5 O2 C4 C3 170.2(6) . . . . ?
